data_1513891
loop_
_publ_author_name
'G\"or, Kansu'
'K\"urk\,c\"uo\(glu, G\"une\,s S\"uheyla'
'Ye\,silel, Okan Zafer'
'B\"uy\"ukg\"ung\"or, Orhan'

_publ_contact_author_address
;
Department of Physics,
Faculty of Arts and Sciences,
Eskisehir Osmangazi University,
26480 Eskisehir, Turkey
;
_publ_contact_author_email gkurkcuo@ogu.edu.tr
_publ_contact_author_fax '+90 2222397850'
_publ_contact_author_name 'Dr Gunes Suheyla Kurkcuoglu'
_publ_contact_author_phone '+90 2222393750'
_publ_section_title
;
 Syntheses, crystal structures and spectroscopic properties of
 cyano-bridged two-dimensional coordination polymers with
 3-methylpyridazine
;
_journal_name_full 'Inorganica Chimica Acta'
_journal_page_first 15
_journal_page_last 20
_journal_paper_doi 10.1016/j.ica.2014.01.023
_journal_volume 414
_journal_year 2014
_chemical_formula_sum 'C14 H12 Cd N8 Pt'
_chemical_formula_weight 599.81
_space_group_IT_number 12
_symmetry_cell_setting monoclinic
_symmetry_space_group_name_Hall '-C 2y'
_symmetry_space_group_name_H-M 'C 1 2/m 1'
_atom_sites_solution_hydrogens geom
_atom_sites_solution_primary direct
_atom_sites_solution_secondary difmap
_audit_creation_method SHELXL-97
_audit_update_record
;
2013-01-14 # Formatted by publCIF
;
_cell_angle_alpha 90.00
_cell_angle_beta 98.057(6)
_cell_angle_gamma 90.00
_cell_formula_units_Z 2
_cell_length_a 16.8396(13)
_cell_length_b 7.8749(5)
_cell_length_c 6.9033(5)
_cell_measurement_reflns_used 8221
_cell_measurement_temperature 293(2)
_cell_measurement_theta_max 27.95
_cell_measurement_theta_min 2.44
_cell_volume 906.41(11)
_computing_cell_refinement STOE_X-AREA
_computing_data_collection STOE_X-AREA
_computing_data_reduction STOE_X-RED
_computing_structure_refinement 'SHELXL-97 (Sheldrick, 1997)'
_diffrn_ambient_temperature 293(2)
_diffrn_detector_area_resol_mean 6.67
_diffrn_measured_fraction_theta_full 1.000
_diffrn_measured_fraction_theta_max 1.000
_diffrn_measurement_device_type STOE_IPDS_2
_diffrn_measurement_method rotation_method
_diffrn_radiation_monochromator graphite
_diffrn_radiation_source 'fine-focus sealed tube'
_diffrn_radiation_type MoK\a
_diffrn_radiation_wavelength 0.71073
_diffrn_reflns_av_R_equivalents 0.0232
_diffrn_reflns_av_sigmaI/netI 0.0159
_diffrn_reflns_limit_h_max 21
_diffrn_reflns_limit_h_min -19
_diffrn_reflns_limit_k_max 9
_diffrn_reflns_limit_k_min -9
_diffrn_reflns_limit_l_max 8
_diffrn_reflns_limit_l_min -8
_diffrn_reflns_number 3443
_diffrn_reflns_theta_full 26.49
_diffrn_reflns_theta_max 26.49
_diffrn_reflns_theta_min 2.44
_exptl_absorpt_coefficient_mu 8.893
_exptl_absorpt_correction_T_max 0.7738
_exptl_absorpt_correction_T_min 0.1834
_exptl_absorpt_correction_type integration
_exptl_crystal_colour colourless
_exptl_crystal_density_diffrn 2.198
_exptl_crystal_density_method 'not measured'
_exptl_crystal_description prism
_exptl_crystal_F_000 556
_exptl_crystal_size_max 0.260
_exptl_crystal_size_mid 0.177
_exptl_crystal_size_min 0.030
_refine_diff_density_max 0.434
_refine_diff_density_min -0.494
_refine_diff_density_rms 0.075
_refine_ls_extinction_method none
_refine_ls_goodness_of_fit_ref 1.075
_refine_ls_hydrogen_treatment mixed
_refine_ls_matrix_type full
_refine_ls_number_parameters 70
_refine_ls_number_reflns 1011
_refine_ls_number_restraints 0
_refine_ls_restrained_S_all 1.075
_refine_ls_R_factor_all 0.0120
_refine_ls_R_factor_gt 0.0120
_refine_ls_shift/su_max 0.000
_refine_ls_shift/su_mean 0.000
_refine_ls_structure_factor_coef Fsqd
_refine_ls_weighting_details 'calc w=1/[\s^2^(Fo^2^)+(0.0185P)^2^+0.0853P] where P=(Fo^2^+2Fc^2^)/3'
_refine_ls_weighting_scheme calc
_refine_ls_wR_factor_gt 0.0300
_refine_ls_wR_factor_ref 0.0300
_reflns_number_gt 1011
_reflns_number_total 1011
_reflns_threshold_expression >2sigma(I)
_cod_data_source_file gunesk54b.cif
_cod_data_source_block gunesk54b
_cod_depositor_comments
;
The following automatic conversions were performed:
data name '_publ_contact_authot_phone' replaced with
'_publ_contact_author_phone' as specified in the replacement file
'/home/antanas/src/cod-tools/trunk/data/replacement-values/replacement_tags.lst'.

Automatic conversion script
Id: cif_correct_tags 4998 2017-03-02 13:24:31Z antanas 
;
_cod_original_sg_symbol_H-M C2/m
_cod_database_code 1513891

loop_
_symmetry_equiv_pos_as_xyz
'x, y, z'
'-x, y, -z'
'x+1/2, y+1/2, z'
'-x+1/2, y+1/2, -z'
'-x, -y, -z'
'x, -y, z'
'-x+1/2, -y+1/2, -z'
'x+1/2, -y+1/2, z'

loop_
_atom_site_label
_atom_site_type_symbol
_atom_site_fract_x
_atom_site_fract_y
_atom_site_fract_z
_atom_site_U_iso_or_equiv
_atom_site_adp_type
_atom_site_occupancy
_atom_site_symmetry_multiplicity
_atom_site_calc_flag
_atom_site_refinement_flags
C1 C 0.47100(13) 0.3196(3) 0.1773(3) 0.0291(4) Uani 1 1 d .
C2 C 0.3753(2) 0.0000 0.8222(5) 0.0459(8) Uani 1 2 d S
H2 H 0.4232 0.0000 0.9075 0.055 Uiso 1 2 calc SR
C3 C 0.3039(3) 0.0000 0.8992(6) 0.0666(13) Uani 1 2 d S
H3 H 0.3031 0.0000 1.0337 0.080 Uiso 1 2 calc SR
C4 C 0.2349(3) 0.0000 0.7713(7) 0.0713(15) Uani 1 2 d S
H4 H 0.1852 0.0000 0.8157 0.086 Uiso 1 2 calc SR
C5 C 0.2404(2) 0.0000 0.5717(6) 0.0507(9) Uani 1 2 d S
C6 C 0.1666(3) 0.0000 0.4226(8) 0.0824(16) Uani 1 2 d S
H6A H 0.1239 -0.0570 0.4751 0.124 Uiso 0.50 1 calc PR
H6B H 0.1776 -0.0579 0.3069 0.124 Uiso 0.50 1 calc PR
H6C H 0.1510 0.1149 0.3903 0.124 Uiso 0.50 1 calc PR
N1 N 0.45691(13) 0.2114(2) 0.2765(3) 0.0390(4) Uani 1 1 d .
N2 N 0.37803(16) 0.0000 0.6323(4) 0.0349(6) Uani 1 2 d S
N3 N 0.31074(18) 0.0000 0.5034(4) 0.0425(6) Uani 1 2 d S
Cd1 Cd 0.5000 0.0000 0.5000 0.02522(7) Uani 1 4 d S
Pt1 Pt 0.5000 0.5000 0.0000 0.02363(6) Uani 1 4 d S

loop_
_atom_site_aniso_label
_atom_site_aniso_U_11
_atom_site_aniso_U_22
_atom_site_aniso_U_33
_atom_site_aniso_U_23
_atom_site_aniso_U_13
_atom_site_aniso_U_12
C1 0.0360(11) 0.0257(9) 0.0256(9) -0.0009(8) 0.0044(8) 0.0035(8)
C2 0.0411(19) 0.061(2) 0.0366(16) 0.000 0.0086(14) 0.000
C3 0.051(3) 0.107(4) 0.046(2) 0.000 0.022(2) 0.000
C4 0.038(2) 0.108(4) 0.072(3) 0.000 0.023(2) 0.000
C5 0.0301(18) 0.061(2) 0.060(2) 0.000 0.0039(16) 0.000
C6 0.040(2) 0.117(4) 0.085(3) 0.000 -0.008(2) 0.000
N1 0.0485(12) 0.0328(10) 0.0369(10) 0.0109(8) 0.0103(9) 0.0043(8)
N2 0.0284(13) 0.0396(14) 0.0377(13) 0.000 0.0079(11) 0.000
N3 0.0342(15) 0.0504(16) 0.0422(15) 0.000 0.0026(12) 0.000
Cd1 0.03231(16) 0.02166(14) 0.02289(13) 0.000 0.00810(11) 0.000
Pt1 0.03159(9) 0.01915(8) 0.02025(8) 0.000 0.00400(5) 0.000

loop_
_atom_type_symbol
_atom_type_description
_atom_type_scat_dispersion_real
_atom_type_scat_dispersion_imag
_atom_type_scat_source
C C 0.0033 0.0016 'International Tables Vol C Tables 4.2.6.8 and 6.1.1.4'
H H 0.0000 0.0000 'International Tables Vol C Tables 4.2.6.8 and 6.1.1.4'
N N 0.0061 0.0033 'International Tables Vol C Tables 4.2.6.8 and 6.1.1.4'
Cd Cd -0.8075 1.2024 'International Tables Vol C Tables 4.2.6.8 and 6.1.1.4'
Pt Pt -1.7033 8.3905 'International Tables Vol C Tables 4.2.6.8 and 6.1.1.4'

loop_
_geom_angle_atom_site_label_1
_geom_angle_atom_site_label_2
_geom_angle_atom_site_label_3
_geom_angle
_geom_angle_site_symmetry_1
_geom_angle_site_symmetry_3
N1 C1 Pt1 176.91(19) . .
N2 C2 C3 122.5(4) . .
N2 C2 H2 118.8 . .
C3 C2 H2 118.8 . .
C4 C3 C2 117.5(4) . .
C4 C3 H3 121.3 . .
C2 C3 H3 121.3 . .
C3 C4 C5 118.3(4) . .
C3 C4 H4 120.9 . .
C5 C4 H4 120.9 . .
N3 C5 C4 122.3(4) . .
N3 C5 C6 116.7(4) . .
C4 C5 C6 121.0(4) . .
C5 C6 H6A 109.5 . .
C5 C6 H6B 109.5 . .
H6A C6 H6B 109.5 . .
C5 C6 H6C 109.5 . .
H6A C6 H6C 109.5 . .
H6B C6 H6C 109.5 . .
C1 N1 Cd1 150.01(18) . .
C2 N2 N3 121.1(3) . .
C2 N2 Cd1 122.6(2) . .
N3 N2 Cd1 116.4(2) . .
C5 N3 N2 118.4(3) . .
N1 Cd1 N1 180.00(10) 2_656 6
N1 Cd1 N1 91.90(10) 2_656 5_656
N1 Cd1 N1 88.10(10) 6 5_656
N1 Cd1 N1 88.10(10) 2_656 .
N1 Cd1 N1 91.90(10) 6 .
N1 Cd1 N1 180.0 5_656 .
N1 Cd1 N2 92.83(7) 2_656 5_656
N1 Cd1 N2 87.17(7) 6 5_656
N1 Cd1 N2 92.83(7) 5_656 5_656
N1 Cd1 N2 87.17(7) . 5_656
N1 Cd1 N2 87.17(7) 2_656 .
N1 Cd1 N2 92.83(7) 6 .
N1 Cd1 N2 87.17(7) 5_656 .
N1 Cd1 N2 92.83(7) . .
N2 Cd1 N2 180.00(5) 5_656 .
C1 Pt1 C1 91.64(11) 2_655 5_665
C1 Pt1 C1 180.00(16) 2_655 6_565
C1 Pt1 C1 88.36(11) 5_665 6_565
C1 Pt1 C1 88.36(11) 2_655 .
C1 Pt1 C1 180.00(14) 5_665 .
C1 Pt1 C1 91.64(11) 6_565 .

loop_
_geom_bond_atom_site_label_1
_geom_bond_atom_site_label_2
_geom_bond_distance
_geom_bond_site_symmetry_2
C1 N1 1.138(3) .
C1 Pt1 1.981(2) .
C2 N2 1.318(4) .
C2 C3 1.380(6) .
C2 H2 0.9300 .
C3 C4 1.357(7) .
C3 H3 0.9300 .
C4 C5 1.394(6) .
C4 H4 0.9300 .
C5 N3 1.335(5) .
C5 C6 1.499(6) .
C6 H6A 0.9600 .
C6 H6B 0.9600 .
C6 H6C 0.9600 .
N1 Cd1 2.3166(18) .
N2 N3 1.339(4) .
N2 Cd1 2.362(3) .
Cd1 N1 2.3166(18) 2_656
Cd1 N1 2.3166(18) 6
Cd1 N1 2.3166(18) 5_656
Cd1 N2 2.362(3) 5_656
Pt1 C1 1.981(2) 2_655
Pt1 C1 1.981(2) 5_665
Pt1 C1 1.981(2) 6_565

loop_
_geom_torsion_atom_site_label_1
_geom_torsion_atom_site_label_2
_geom_torsion_atom_site_label_3
_geom_torsion_atom_site_label_4
_geom_torsion
_geom_torsion_site_symmetry_4
N2 C2 C3 C4 0.000(1) .
C2 C3 C4 C5 0.000(1) .
C3 C4 C5 N3 0.000(1) .
C3 C4 C5 C6 180.000(1) .
Pt1 C1 N1 Cd1 45(4) .
C3 C2 N2 N3 0.0 .
C3 C2 N2 Cd1 180.0 .
C4 C5 N3 N2 0.0 .
C6 C5 N3 N2 180.0 .
C2 N2 N3 C5 0.0 .
Cd1 N2 N3 C5 180.0 .
C1 N1 Cd1 N1 68.8(3) 2_656
C1 N1 Cd1 N1 -111.2(3) 6
C1 N1 Cd1 N1 160(100) 5_656
C1 N1 Cd1 N2 -24.2(3) 5_656
C1 N1 Cd1 N2 155.8(3) .
C2 N2 Cd1 N1 -46.02(5) 2_656
N3 N2 Cd1 N1 133.98(5) 2_656
C2 N2 Cd1 N1 133.98(5) 6
N3 N2 Cd1 N1 -46.02(5) 6
C2 N2 Cd1 N1 46.02(5) 5_656
N3 N2 Cd1 N1 -133.98(5) 5_656
C2 N2 Cd1 N1 -133.98(5) .
N3 N2 Cd1 N1 46.02(5) .
C2 N2 Cd1 N2 0(100) 5_656
N3 N2 Cd1 N2 180(100) 5_656
N1 C1 Pt1 C1 31(4) 2_655
N1 C1 Pt1 C1 143(28) 5_665
N1 C1 Pt1 C1 -149(4) 6_565
